data_4510227
loop_
_publ_author_name
'Zhang, Jian'
'Zheng, Bing'
'Zhao, Tingting'
'Li, Guanghua'
'Huo, Qisheng'
'Liu, Yunling'

_publ_section_title
;
 Topological Diversities and Luminescent Properties of Lanthanide
 Metal--Organic Frameworks Based on a Tetracarboxylate Ligand
;
_journal_issue 5
_journal_name_full 'Crystal Growth &amp; Design'
_journal_page_first 2394
_journal_paper_doi 10.1021/cg500114k
_journal_volume 14
_journal_year 2014
_chemical_formula_moiety 'C46.50 H44.50 Eu2 N3.50 O22.50'
_chemical_formula_sum 'C46.5 H44.5 Eu2 N3.5 O22.5'
_chemical_formula_weight 1316.28
_chemical_melting_point ?
_chemical_name_systematic
; 
 ? 
;
_space_group_IT_number 14
_symmetry_cell_setting monoclinic
_symmetry_space_group_name_Hall '-P 2ybc'
_symmetry_space_group_name_H-M 'P 1 21/c 1'
_atom_sites_solution_hydrogens geom
_atom_sites_solution_primary direct
_atom_sites_solution_secondary difmap
_audit_creation_method SHELXL-97
_cell_angle_alpha 90.00
_cell_angle_beta 112.12(3)
_cell_angle_gamma 90.00
_cell_formula_units_Z 4
_cell_length_a 14.558(3)
_cell_length_b 18.271(4)
_cell_length_c 21.899(4)
_cell_measurement_temperature 293(2)
_cell_volume 5396(2)
_computing_cell_refinement 'Bruker SMART'
_computing_data_collection 'Bruker SMART'
_computing_data_reduction 'Bruker SAINT'
_computing_molecular_graphics SHELXP-97
_computing_publication_material SHELXTL
_computing_structure_refinement 'SHELXL-97 (Sheldrick, 1997)'
_computing_structure_solution 'SHELXS-97 (Sheldrick, 1990)'
_diffrn_ambient_temperature 293(2)
_diffrn_detector_area_resol_mean 9.00cm
_diffrn_measured_fraction_theta_full 0.977
_diffrn_measured_fraction_theta_max 0.977
_diffrn_measurement_device_type 'CCD area detector'
_diffrn_measurement_method 'phi and omega scans'
_diffrn_radiation_monochromator graphite
_diffrn_radiation_source 'fine-focus sealed tube'
_diffrn_radiation_type MoK\a
_diffrn_radiation_wavelength 0.71073
_diffrn_reflns_av_R_equivalents 0.0340
_diffrn_reflns_av_sigmaI/netI 0.0448
_diffrn_reflns_limit_h_max 19
_diffrn_reflns_limit_h_min -15
_diffrn_reflns_limit_k_max 24
_diffrn_reflns_limit_k_min -23
_diffrn_reflns_limit_l_max 21
_diffrn_reflns_limit_l_min -28
_diffrn_reflns_number 32598
_diffrn_reflns_theta_full 28.30
_diffrn_reflns_theta_max 28.30
_diffrn_reflns_theta_min 1.50
_diffrn_standards_decay_% none
_diffrn_standards_interval_count none
_diffrn_standards_interval_time none
_diffrn_standards_number none
_exptl_absorpt_coefficient_mu 2.384
_exptl_absorpt_correction_T_max 0.6518
_exptl_absorpt_correction_T_min 0.5557
_exptl_absorpt_correction_type empirical
_exptl_absorpt_process_details SADABS
_exptl_crystal_colour colourless
_exptl_crystal_density_diffrn 1.620
_exptl_crystal_density_meas ?
_exptl_crystal_density_method 'not measured'
_exptl_crystal_description block
_exptl_crystal_F_000 2616
_exptl_crystal_size_max 0.25
_exptl_crystal_size_mid 0.22
_exptl_crystal_size_min 0.20
_refine_diff_density_max 2.532
_refine_diff_density_min -2.387
_refine_diff_density_rms 0.151
_refine_ls_extinction_method none
_refine_ls_goodness_of_fit_ref 1.067
_refine_ls_hydrogen_treatment mixed
_refine_ls_matrix_type full
_refine_ls_number_parameters 523
_refine_ls_number_reflns 13120
_refine_ls_number_restraints 42
_refine_ls_restrained_S_all 1.070
_refine_ls_R_factor_all 0.0554
_refine_ls_R_factor_gt 0.0496
_refine_ls_shift/su_max 0.002
_refine_ls_shift/su_mean 0.000
_refine_ls_structure_factor_coef Fsqd
_refine_ls_weighting_details 'calc w=1/[\s^2^(Fo^2^)+(0.0543P)^2^+29.1502P] where P=(Fo^2^+2Fc^2^)/3'
_refine_ls_weighting_scheme calc
_refine_ls_wR_factor_gt 0.1314
_refine_ls_wR_factor_ref 0.1337
_reflns_number_gt 11280
_reflns_number_total 13120
_reflns_threshold_expression >2sigma(I)
_cod_data_source_file cg500114k_si_003.cif
_cod_data_source_block 5
_cod_depositor_comments
;
The following automatic conversions were performed:

'_chemical_melting_point' value 'not measured' was changed to '?' -
the value is undefined or not given.

Automatic conversion script
Id: cif_fix_values 2281 2013-09-26 08:29:07Z andrius 

 Adding full bibliography for 4510223--4510227.cif.

The following automatic conversions were performed:

'_exptl_crystal_density_meas' value 'none' was changed to '?' - the
value is perceived as not measured.

Automatic conversion script
Id: cif_fix_values 3008 2015-01-20 13:52:24Z robertas 
;
_cod_original_cell_volume 5396.4(19)
_cod_original_sg_symbol_H-M p2(1)/c
_cod_original_formula_sum 'C46.50 H44.50 Eu2 N3.50 O22.50'
_cod_database_code 4510227

loop_
_symmetry_equiv_pos_as_xyz
'x, y, z'
'-x, y+1/2, -z+1/2'
'-x, -y, -z'
'x, -y-1/2, z-1/2'

loop_
_atom_site_label
_atom_site_type_symbol
_atom_site_fract_x
_atom_site_fract_y
_atom_site_fract_z
_atom_site_U_iso_or_equiv
_atom_site_adp_type
_atom_site_occupancy
_atom_site_symmetry_multiplicity
_atom_site_calc_flag
_atom_site_refinement_flags
Eu1 Eu 0.608444(17) 0.246177(15) 0.817653(12) 0.02349(8) Uani 1 1 d .
Eu2 Eu 0.697274(17) 0.782275(16) 0.922258(12) 0.02489(8) Uani 1 1 d .
O1 O 0.7542(3) 0.3218(2) 0.8259(2) 0.0346(9) Uani 1 1 d .
O2 O 0.6332(3) 0.3796(2) 0.8424(2) 0.0425(10) Uani 1 1 d .
O3 O 0.8252(3) 0.6988(2) 0.9099(2) 0.0384(9) Uani 1 1 d .
O4 O 0.6801(4) 0.6509(3) 0.8943(3) 0.0593(15) Uani 1 1 d .
O5 O 1.1757(3) 0.3626(3) 0.5699(2) 0.0440(11) Uani 1 1 d .
O6 O 1.0256(4) 0.3465(3) 0.5731(3) 0.0588(14) Uani 1 1 d .
O7 O 1.2849(4) 0.6699(3) 0.7172(3) 0.0579(14) Uani 1 1 d .
O8 O 1.3255(4) 0.6147(3) 0.6439(3) 0.0628(16) Uani 1 1 d .
O9 O 0.5814(3) 0.2890(3) 0.71100(19) 0.0399(11) Uani 1 1 d .
O10 O 0.4696(4) 0.2660(4) 0.6119(2) 0.073(2) Uani 1 1 d .
O11 O 0.5704(3) 0.2687(3) 0.4184(2) 0.0431(11) Uani 1 1 d .
O12 O 0.7272(3) 0.2490(3) 0.4357(2) 0.0490(13) Uani 1 1 d .
O13 O 1.1878(3) 0.2420(3) 0.9641(2) 0.0441(12) Uani 1 1 d .
O14 O 1.3433(3) 0.2625(3) 0.9816(2) 0.0509(13) Uani 1 1 d .
O15 O 1.4425(3) 0.2921(2) 0.7893(2) 0.0340(8) Uani 1 1 d U
O16 O 1.3322(3) 0.2912(4) 0.6888(2) 0.0642(18) Uani 1 1 d .
C1 C 0.8909(5) 0.5189(4) 0.8113(3) 0.0405(14) Uani 1 1 d .
C2 C 0.8431(5) 0.4535(4) 0.8120(3) 0.0409(14) Uani 1 1 d .
H2 H 0.8612 0.4111 0.7958 0.100 Uiso 1 1 calc .
C3 C 0.7670(4) 0.4508(4) 0.8371(3) 0.0373(13) Uani 1 1 d .
C4 C 0.7419(4) 0.5140(4) 0.8615(3) 0.0386(14) Uani 1 1 d .
H4 H 0.6903 0.5129 0.8767 0.100 Uiso 1 1 calc .
C5 C 0.7919(4) 0.5793(4) 0.8639(3) 0.0373(13) Uani 1 1 d .
C6 C 0.8683(5) 0.5819(4) 0.8393(3) 0.0399(14) Uani 1 1 d .
H6 H 0.9034 0.6250 0.8416 0.100 Uiso 1 1 calc .
C7 C 0.9627(5) 0.5209(4) 0.7813(4) 0.0474(17) Uani 1 1 d .
C8 C 1.0174(5) 0.5173(4) 0.7522(4) 0.0488(18) Uani 1 1 d .
C9 C 1.0792(5) 0.5105(4) 0.7150(3) 0.0399(14) Uani 1 1 d .
C10 C 1.0662(5) 0.4503(3) 0.6736(3) 0.0398(14) Uani 1 1 d .
H10 H 1.0191 0.4150 0.6716 0.100 Uiso 1 1 calc .
C11 C 1.1236(4) 0.4423(3) 0.6350(3) 0.0354(12) Uani 1 1 d .
C12 C 1.1949(5) 0.4955(4) 0.6401(3) 0.0373(13) Uani 1 1 d .
H12 H 1.2359 0.4895 0.6167 0.100 Uiso 1 1 calc .
C13 C 1.2060(4) 0.5565(4) 0.6790(3) 0.0382(13) Uani 1 1 d .
C14 C 1.1489(5) 0.5641(4) 0.7172(3) 0.0430(15) Uani 1 1 d .
H14 H 1.1570 0.6048 0.7441 0.100 Uiso 1 1 calc .
C15 C 0.7164(4) 0.3797(3) 0.8356(3) 0.0310(11) Uani 1 1 d .
C16 C 0.7648(4) 0.6468(4) 0.8910(3) 0.0381(13) Uani 1 1 d .
C17 C 1.1056(4) 0.3781(4) 0.5891(3) 0.0369(13) Uani 1 1 d .
C18 C 1.2777(4) 0.6173(4) 0.6809(3) 0.0394(14) Uani 1 1 d .
C19 C 0.8120(3) 0.2648(3) 0.6403(2) 0.0267(11) Uani 1 1 d .
C20 C 0.7379(4) 0.2680(3) 0.6672(2) 0.0296(12) Uani 1 1 d .
H20 H 0.7550 0.2700 0.7126 0.100 Uiso 1 1 calc .
C21 C 0.6386(4) 0.2683(3) 0.6247(3) 0.0278(11) Uani 1 1 d .
C22 C 0.6124(4) 0.2646(3) 0.5566(2) 0.0282(11) Uani 1 1 d .
H22 H 0.5458 0.2645 0.5289 0.100 Uiso 1 1 calc .
C23 C 0.6852(3) 0.2611(3) 0.5298(2) 0.0271(12) Uani 1 1 d .
C24 C 0.7846(4) 0.2601(4) 0.5724(3) 0.0316(12) Uani 1 1 d .
H24 H 0.8336 0.2563 0.5550 0.100 Uiso 1 1 calc .
C25 C 0.9141(4) 0.2633(4) 0.6833(3) 0.0338(13) Uani 1 1 d .
C26 C 1.0008(4) 0.2633(4) 0.7180(3) 0.0392(15) Uani 1 1 d .
C27 C 1.1027(3) 0.2663(3) 0.7608(2) 0.0280(11) Uani 1 1 d .
C28 C 1.1302(4) 0.2590(4) 0.8277(3) 0.0357(14) Uani 1 1 d .
H28 H 1.0815 0.2519 0.8450 0.100 Uiso 1 1 calc .
C29 C 1.2291(4) 0.2620(3) 0.8703(3) 0.0336(12) Uani 1 1 d .
C30 C 1.3034(4) 0.2704(3) 0.8449(3) 0.0298(11) Uani 1 1 d .
H30 H 1.3697 0.2721 0.8731 0.100 Uiso 1 1 calc .
C31 C 1.2775(3) 0.2761(3) 0.7772(2) 0.0280(11) Uani 1 1 d .
C32 C 1.1790(4) 0.2723(4) 0.7349(3) 0.0305(12) Uani 1 1 d .
H32 H 1.1625 0.2738 0.6896 0.100 Uiso 1 1 calc .
C33 C 0.5579(3) 0.2745(4) 0.6517(3) 0.0317(12) Uani 1 1 d .
C34 C 0.6593(4) 0.2590(3) 0.4573(3) 0.0301(11) Uani 1 1 d .
C35 C 1.2555(4) 0.2554(3) 0.9430(3) 0.0299(11) Uani 1 1 d .
C36 C 1.3583(4) 0.2869(4) 0.7499(3) 0.0346(13) Uani 1 1 d .
O17 O 0.6619(6) 0.8921(5) 0.9692(4) 0.091(2) Uani 1 1 d U
N1 N 0.7621(14) 0.9901(10) 1.0271(10) 0.177(4) Uani 1 1 d U
C37 C 0.6863(17) 0.9602(13) 0.9788(12) 0.177(4) Uani 1 1 d U
C38 C 0.8016(16) 1.0676(13) 1.0281(11) 0.177(4) Uani 1 1 d U
C39 C 0.8429(16) 0.9420(13) 1.0783(11) 0.177(4) Uani 1 1 d U
O18 O 0.4933(5) 0.1545(4) 0.7456(4) 0.089(2) Uani 1 1 d U

loop_
_atom_site_aniso_label
_atom_site_aniso_U_11
_atom_site_aniso_U_22
_atom_site_aniso_U_33
_atom_site_aniso_U_23
_atom_site_aniso_U_13
_atom_site_aniso_U_12
Eu1 0.01793(12) 0.04063(16) 0.01367(12) 0.00095(9) 0.00795(9) 0.00104(9)
Eu2 0.01781(12) 0.04527(17) 0.01386(12) -0.00030(10) 0.00855(9) 0.00041(10)
O1 0.0296(18) 0.045(2) 0.034(2) -0.0022(18) 0.0178(17) -0.0010(17)
O2 0.032(2) 0.043(2) 0.062(3) -0.003(2) 0.028(2) -0.0028(18)
O3 0.0277(19) 0.046(2) 0.042(2) -0.012(2) 0.0138(18) -0.0022(18)
O4 0.047(3) 0.056(3) 0.096(4) -0.026(3) 0.051(3) -0.012(2)
O5 0.054(3) 0.044(3) 0.046(3) -0.001(2) 0.032(2) 0.010(2)
O6 0.055(3) 0.063(3) 0.069(4) -0.021(3) 0.036(3) -0.010(3)
O7 0.071(3) 0.052(3) 0.071(4) -0.018(3) 0.049(3) -0.025(3)
O8 0.074(4) 0.075(4) 0.061(3) -0.019(3) 0.050(3) -0.031(3)
O9 0.0216(17) 0.082(3) 0.0159(18) 0.0016(19) 0.0067(15) 0.0079(19)
O10 0.040(3) 0.164(6) 0.019(2) -0.010(3) 0.017(2) -0.004(3)
O11 0.0210(18) 0.089(4) 0.023(2) -0.007(2) 0.0122(16) -0.004(2)
O12 0.032(2) 0.094(4) 0.027(2) -0.002(2) 0.0178(19) 0.013(2)
O13 0.0192(17) 0.098(4) 0.0145(18) 0.009(2) 0.0054(15) -0.004(2)
O14 0.027(2) 0.106(4) 0.018(2) 0.002(2) 0.0065(17) -0.015(2)
O15 0.0289(11) 0.0414(12) 0.0340(12) 0.0000(9) 0.0144(9) 0.0005(8)
O16 0.025(2) 0.155(6) 0.016(2) -0.002(3) 0.0115(17) -0.008(3)
C1 0.044(3) 0.046(4) 0.044(4) -0.005(3) 0.031(3) -0.005(3)
C2 0.045(3) 0.043(3) 0.047(4) -0.009(3) 0.032(3) -0.006(3)
C3 0.037(3) 0.043(3) 0.040(3) -0.006(3) 0.024(3) -0.006(3)
C4 0.033(3) 0.048(4) 0.044(3) -0.009(3) 0.024(3) -0.007(3)
C5 0.034(3) 0.045(3) 0.040(3) -0.008(3) 0.023(3) -0.004(3)
C6 0.040(3) 0.043(3) 0.047(4) -0.009(3) 0.028(3) -0.010(3)
C7 0.060(4) 0.038(3) 0.063(5) -0.010(3) 0.044(4) -0.008(3)
C8 0.058(4) 0.039(3) 0.072(5) -0.010(3) 0.051(4) -0.010(3)
C9 0.044(3) 0.041(3) 0.051(4) -0.010(3) 0.036(3) -0.006(3)
C10 0.043(3) 0.038(3) 0.050(4) -0.008(3) 0.031(3) -0.007(3)
C11 0.036(3) 0.040(3) 0.035(3) -0.002(2) 0.020(3) 0.000(2)
C12 0.040(3) 0.046(3) 0.036(3) -0.004(3) 0.025(3) -0.003(3)
C13 0.037(3) 0.047(4) 0.038(3) 0.000(3) 0.022(3) -0.004(3)
C14 0.050(4) 0.040(3) 0.052(4) -0.007(3) 0.034(3) -0.008(3)
C15 0.025(2) 0.043(3) 0.027(3) 0.007(2) 0.011(2) 0.003(2)
C16 0.039(3) 0.043(3) 0.043(3) -0.004(3) 0.027(3) -0.002(3)
C17 0.038(3) 0.044(3) 0.035(3) -0.001(3) 0.020(3) 0.003(3)
C18 0.035(3) 0.052(4) 0.038(3) 0.005(3) 0.021(3) -0.002(3)
C19 0.0100(19) 0.054(3) 0.014(2) -0.003(2) 0.0015(17) 0.0005(19)
C20 0.020(2) 0.058(4) 0.012(2) 0.001(2) 0.0081(19) -0.003(2)
C21 0.016(2) 0.053(3) 0.017(2) -0.001(2) 0.0088(19) -0.004(2)
C22 0.018(2) 0.055(3) 0.012(2) 0.003(2) 0.0064(18) 0.001(2)
C23 0.0098(19) 0.064(4) 0.006(2) -0.001(2) 0.0013(16) 0.002(2)
C24 0.017(2) 0.057(4) 0.023(3) 0.000(2) 0.010(2) 0.002(2)
C25 0.011(2) 0.072(4) 0.017(2) 0.004(2) 0.0037(18) 0.002(2)
C26 0.023(3) 0.077(5) 0.023(3) 0.009(3) 0.014(2) 0.001(3)
C27 0.013(2) 0.052(3) 0.015(2) 0.010(2) 0.0016(18) -0.003(2)
C28 0.021(2) 0.068(4) 0.023(3) 0.002(3) 0.014(2) -0.002(2)
C29 0.028(3) 0.048(3) 0.032(3) 0.002(2) 0.021(2) -0.003(2)
C30 0.019(2) 0.055(3) 0.016(2) 0.002(2) 0.0078(19) 0.003(2)
C31 0.016(2) 0.056(3) 0.014(2) 0.000(2) 0.0086(18) 0.001(2)
C32 0.016(2) 0.057(4) 0.016(2) 0.002(2) 0.0027(19) 0.003(2)
C33 0.0098(19) 0.063(4) 0.023(3) 0.002(2) 0.0067(18) -0.001(2)
C34 0.030(3) 0.045(3) 0.021(3) -0.003(2) 0.015(2) -0.001(2)
C35 0.023(2) 0.051(3) 0.018(2) -0.001(2) 0.010(2) -0.003(2)
C36 0.023(2) 0.065(4) 0.020(3) 0.003(2) 0.013(2) 0.002(2)
O17 0.091(2) 0.091(2) 0.092(2) -0.0020(10) 0.0365(12) 0.0008(10)
N1 0.177(4) 0.176(4) 0.177(4) 0.0000(5) 0.0664(15) -0.0002(5)
C37 0.177(4) 0.176(4) 0.177(4) 0.0000(5) 0.0664(15) -0.0002(5)
C38 0.177(4) 0.176(4) 0.177(4) 0.0000(5) 0.0664(15) -0.0002(5)
C39 0.177(4) 0.176(4) 0.177(4) 0.0000(5) 0.0664(15) -0.0002(5)
O18 0.088(2) 0.088(2) 0.090(2) -0.0016(10) 0.0311(12) -0.0002(10)

loop_
_atom_type_symbol
_atom_type_description
_atom_type_scat_dispersion_real
_atom_type_scat_dispersion_imag
_atom_type_scat_source
C C 0.0033 0.0016 'International Tables Vol C Tables 4.2.6.8 and 6.1.1.4'
H H 0.0000 0.0000 'International Tables Vol C Tables 4.2.6.8 and 6.1.1.4'
N N 0.0061 0.0033 'International Tables Vol C Tables 4.2.6.8 and 6.1.1.4'
O O 0.0106 0.0060 'International Tables Vol C Tables 4.2.6.8 and 6.1.1.4'
Eu Eu -0.1578 3.6682 'International Tables Vol C Tables 4.2.6.8 and 6.1.1.4'

loop_
_geom_angle_atom_site_label_1
_geom_angle_atom_site_label_2
_geom_angle_atom_site_label_3
_geom_angle
_geom_angle_site_symmetry_1
_geom_angle_site_symmetry_3
O9 Eu1 O15 81.48(14) . 1_455
O9 Eu1 O7 76.39(16) . 2_746
O15 Eu1 O7 145.28(18) 1_455 2_746
O9 Eu1 O18 76.8(2) . .
O15 Eu1 O18 72.4(2) 1_455 .
O7 Eu1 O18 76.7(2) 2_746 .
O9 Eu1 O1 72.90(14) . .
O15 Eu1 O1 124.93(14) 1_455 .
O7 Eu1 O1 73.16(17) 2_746 .
O18 Eu1 O1 141.2(2) . .
O9 Eu1 O11 155.36(14) . 4_566
O15 Eu1 O11 74.30(14) 1_455 4_566
O7 Eu1 O11 127.08(17) 2_746 4_566
O18 Eu1 O11 99.7(2) . 4_566
O1 Eu1 O11 117.81(14) . 4_566
O9 Eu1 O2 81.20(17) . .
O15 Eu1 O2 76.37(14) 1_455 .
O7 Eu1 O2 125.13(16) 2_746 .
O18 Eu1 O2 144.0(2) . .
O1 Eu1 O2 52.42(13) . .
O11 Eu1 O2 88.65(16) 4_566 .
O9 Eu1 O12 143.43(15) . 4_566
O15 Eu1 O12 119.20(15) 1_455 4_566
O7 Eu1 O12 94.04(19) 2_746 4_566
O18 Eu1 O12 136.0(2) . 4_566
O1 Eu1 O12 70.55(14) . 4_566
O11 Eu1 O12 52.19(13) 4_566 4_566
O2 Eu1 O12 75.83(17) . 4_566
O9 Eu1 O8 122.06(16) . 2_746
O15 Eu1 O8 128.07(16) 1_455 2_746
O7 Eu1 O8 50.76(15) 2_746 2_746
O18 Eu1 O8 70.2(2) . 2_746
O1 Eu1 O8 106.75(16) . 2_746
O11 Eu1 O8 77.91(16) 4_566 2_746
O2 Eu1 O8 145.61(19) . 2_746
O12 Eu1 O8 70.89(19) 4_566 2_746
O9 Eu1 C15 74.29(16) . .
O15 Eu1 C15 100.67(15) 1_455 .
O7 Eu1 C15 98.68(17) 2_746 .
O18 Eu1 C15 151.0(2) . .
O1 Eu1 C15 25.91(14) . .
O11 Eu1 C15 105.50(16) 4_566 .
O2 Eu1 C15 26.56(13) . .
O12 Eu1 C15 72.42(16) 4_566 .
O8 Eu1 C15 128.88(18) 2_746 .
O9 Eu1 C34 161.94(17) . 4_566
O15 Eu1 C34 96.76(15) 1_455 4_566
O7 Eu1 C34 112.35(18) 2_746 4_566
O18 Eu1 C34 120.0(2) . 4_566
O1 Eu1 C34 94.02(15) . 4_566
O11 Eu1 C34 26.15(14) 4_566 4_566
O2 Eu1 C34 80.93(16) . 4_566
O12 Eu1 C34 26.05(14) 4_566 4_566
O8 Eu1 C34 73.08(17) 2_746 4_566
C15 Eu1 C34 88.49(16) . 4_566
O9 Eu1 C18 99.43(17) . 2_746
O15 Eu1 C18 143.81(16) 1_455 2_746
O7 Eu1 C18 24.97(16) 2_746 2_746
O18 Eu1 C18 72.6(2) . 2_746
O1 Eu1 C18 88.96(16) . 2_746
O11 Eu1 C18 102.76(17) 4_566 2_746
O2 Eu1 C18 139.77(16) . 2_746
O12 Eu1 C18 81.18(18) 4_566 2_746
O8 Eu1 C18 25.83(15) 2_746 2_746
C15 Eu1 C18 114.50(17) . 2_746
C34 Eu1 C18 92.57(17) 4_566 2_746
O10 Eu2 O16 84.90(16) 2_656 2_756
O10 Eu2 O5 146.2(2) 2_656 2_756
O16 Eu2 O5 81.97(18) 2_756 2_756
O10 Eu2 O17 82.8(3) 2_656 .
O16 Eu2 O17 114.0(3) 2_756 .
O5 Eu2 O17 74.5(2) 2_756 .
O10 Eu2 O13 122.94(15) 2_656 3_767
O16 Eu2 O13 149.71(14) 2_756 3_767
O5 Eu2 O13 79.59(16) 2_756 3_767
O17 Eu2 O13 83.8(2) . 3_767
O10 Eu2 O4 78.2(2) 2_656 .
O16 Eu2 O4 81.2(2) 2_756 .
O5 Eu2 O4 129.69(15) 2_756 .
O17 Eu2 O4 154.5(2) . .
O13 Eu2 O4 92.4(2) 3_767 .
O10 Eu2 O3 129.2(2) 2_656 .
O16 Eu2 O3 77.30(17) 2_756 .
O5 Eu2 O3 77.77(15) 2_756 .
O17 Eu2 O3 147.8(2) . .
O13 Eu2 O3 75.44(15) 3_767 .
O4 Eu2 O3 52.36(14) . .
O10 Eu2 O14 71.10(16) 2_656 3_767
O16 Eu2 O14 152.94(18) 2_756 3_767
O5 Eu2 O14 125.01(16) 2_756 3_767
O17 Eu2 O14 76.0(2) . 3_767
O13 Eu2 O14 51.84(13) 3_767 3_767
O4 Eu2 O14 81.82(19) . 3_767
O3 Eu2 O14 108.04(17) . 3_767
O10 Eu2 C16 103.3(2) 2_656 .
O16 Eu2 C16 75.7(2) 2_756 .
O5 Eu2 C16 103.37(16) 2_756 .
O17 Eu2 C16 169.2(2) . .
O13 Eu2 C16 85.48(18) 3_767 .
O4 Eu2 C16 26.36(15) . .
O3 Eu2 C16 26.19(15) . .
O14 Eu2 C16 97.40(18) 3_767 .
O10 Eu2 C35 96.89(16) 2_656 3_767
O16 Eu2 C35 169.6(2) 2_756 3_767
O5 Eu2 C35 101.62(16) 2_756 3_767
O17 Eu2 C35 76.4(2) . 3_767
O13 Eu2 C35 26.15(14) 3_767 3_767
O4 Eu2 C35 89.11(19) . 3_767
O3 Eu2 C35 93.77(16) . 3_767
O14 Eu2 C35 25.89(14) 3_767 3_767
C16 Eu2 C35 93.94(18) . 3_767
C15 O1 Eu1 93.7(3) . .
C15 O2 Eu1 92.4(4) . .
C16 O3 Eu2 92.2(3) . .
C16 O4 Eu2 93.6(4) . .
C17 O5 Eu2 146.4(4) . 2_746
C18 O7 Eu1 98.9(4) . 2_756
C18 O8 Eu1 89.1(4) . 2_756
C33 O9 Eu1 147.7(5) . .
C33 O10 Eu2 153.4(5) . 2_646
C34 O11 Eu1 94.0(3) . 4_565
C34 O12 Eu1 92.8(4) . 4_565
C35 O13 Eu2 94.5(3) . 3_767
C35 O14 Eu2 91.8(3) . 3_767
C36 O15 Eu1 143.8(4) . 1_655
C36 O16 Eu2 170.0(5) . 2_746
C2 C1 C6 120.1(5) . .
C2 C1 C7 118.9(6) . .
C6 C1 C7 121.0(6) . .
C1 C2 C3 120.3(6) . .
C1 C2 H2 119.8 . .
C3 C2 H2 119.8 . .
C4 C3 C2 119.0(6) . .
C4 C3 C15 122.6(5) . .
C2 C3 C15 118.4(5) . .
C3 C4 C5 121.5(5) . .
C3 C4 H4 119.2 . .
C5 C4 H4 119.2 . .
C4 C5 C6 119.6(6) . .
C4 C5 C16 120.9(5) . .
C6 C5 C16 119.5(5) . .
C1 C6 C5 119.4(6) . .
C1 C6 H6 120.3 . .
C5 C6 H6 120.3 . .
C8 C7 C1 173.7(8) . .
C7 C8 C9 176.9(8) . .
C10 C9 C14 119.5(5) . .
C10 C9 C8 118.7(6) . .
C14 C9 C8 121.6(6) . .
C9 C10 C11 120.7(5) . .
C9 C10 H10 119.7 . .
C11 C10 H10 119.7 . .
C12 C11 C10 118.2(5) . .
C12 C11 C17 122.4(5) . .
C10 C11 C17 119.5(5) . .
C13 C12 C11 121.8(5) . .
C13 C12 H12 119.1 . .
C11 C12 H12 119.1 . .
C12 C13 C14 119.7(6) . .
C12 C13 C18 122.1(5) . .
C14 C13 C18 118.2(6) . .
C13 C14 C9 120.1(6) . .
C13 C14 H14 120.0 . .
C9 C14 H14 120.0 . .
O1 C15 O2 121.2(5) . .
O1 C15 C3 119.9(5) . .
O2 C15 C3 118.9(5) . .
O1 C15 Eu1 60.4(3) . .
O2 C15 Eu1 61.0(3) . .
C3 C15 Eu1 173.8(4) . .
O3 C16 O4 120.9(6) . .
O3 C16 C5 120.1(5) . .
O4 C16 C5 119.0(6) . .
O3 C16 Eu2 61.6(3) . .
O4 C16 Eu2 60.0(3) . .
C5 C16 Eu2 171.2(5) . .
O6 C17 O5 126.5(6) . .
O6 C17 C11 117.7(5) . .
O5 C17 C11 115.8(5) . .
O7 C18 O8 121.2(6) . .
O7 C18 C13 118.8(5) . .
O8 C18 C13 120.0(6) . .
O7 C18 Eu1 56.2(3) . 2_756
O8 C18 Eu1 65.1(4) . 2_756
C13 C18 Eu1 172.1(4) . 2_756
C24 C19 C20 119.5(4) . .
C24 C19 C25 120.8(4) . .
C20 C19 C25 119.7(5) . .
C21 C20 C19 119.0(4) . .
C21 C20 H20 120.5 . .
C19 C20 H20 120.5 . .
C22 C21 C20 120.8(4) . .
C22 C21 C33 119.0(4) . .
C20 C21 C33 120.2(4) . .
C21 C22 C23 120.5(4) . .
C21 C22 H22 119.7 . .
C23 C22 H22 119.7 . .
C22 C23 C24 118.7(4) . .
C22 C23 C34 121.6(4) . .
C24 C23 C34 119.7(4) . .
C19 C24 C23 121.5(4) . .
C19 C24 H24 119.2 . .
C23 C24 H24 119.2 . .
C26 C25 C19 177.9(7) . .
C25 C26 C27 177.2(8) . .
C28 C27 C26 120.7(5) . .
C28 C27 C32 118.2(4) . .
C26 C27 C32 120.9(5) . .
C27 C28 C29 121.6(5) . .
C27 C28 H28 119.2 . .
C29 C28 H28 119.2 . .
C28 C29 C30 119.9(5) . .
C28 C29 C35 119.8(5) . .
C30 C29 C35 120.3(5) . .
C31 C30 C29 119.5(5) . .
C31 C30 H30 120.3 . .
C29 C30 H30 120.3 . .
C32 C31 C30 120.5(4) . .
C32 C31 C36 120.2(5) . .
C30 C31 C36 119.3(4) . .
C31 C32 C27 120.1(5) . .
C31 C32 H32 119.9 . .
C27 C32 H32 119.9 . .
O9 C33 O10 124.0(5) . .
O9 C33 C21 118.6(4) . .
O10 C33 C21 117.4(5) . .
O12 C34 O11 120.9(5) . .
O12 C34 C23 119.1(5) . .
O11 C34 C23 120.0(4) . .
O12 C34 Eu1 61.2(3) . 4_565
O11 C34 Eu1 59.8(3) . 4_565
C23 C34 Eu1 179.5(4) . 4_565
O14 C35 O13 120.9(5) . .
O14 C35 C29 120.2(5) . .
O13 C35 C29 118.9(5) . .
O14 C35 Eu2 62.3(3) . 3_767
O13 C35 Eu2 59.4(3) . 3_767
C29 C35 Eu2 170.7(4) . 3_767
O15 C36 O16 125.2(5) . .
O15 C36 C31 117.2(5) . .
O16 C36 C31 117.6(5) . .
C37 O17 Eu2 141.9(12) . .
C37 N1 C38 126(2) . .
C37 N1 C39 121(2) . .
C38 N1 C39 109.5(18) . .
O17 C37 N1 129(2) . .

loop_
_geom_bond_atom_site_label_1
_geom_bond_atom_site_label_2
_geom_bond_distance
_geom_bond_site_symmetry_2
Eu1 O9 2.351(4) .
Eu1 O15 2.408(4) 1_455
Eu1 O7 2.415(5) 2_746
Eu1 O18 2.473(8) .
Eu1 O1 2.481(4) .
Eu1 O11 2.482(4) 4_566
Eu1 O2 2.494(5) .
Eu1 O12 2.512(5) 4_566
Eu1 O8 2.606(5) 2_746
Eu1 C15 2.848(6) .
Eu1 C34 2.865(5) 4_566
Eu1 C18 2.873(6) 2_746
Eu2 O10 2.277(5) 2_656
Eu2 O16 2.311(4) 2_756
Eu2 O5 2.316(4) 2_756
Eu2 O17 2.398(8) .
Eu2 O13 2.461(4) 3_767
Eu2 O4 2.466(5) .
Eu2 O3 2.500(4) .
Eu2 O14 2.526(4) 3_767
Eu2 C16 2.840(6) .
Eu2 C35 2.851(5) 3_767
O1 C15 1.247(7) .
O2 C15 1.275(6) .
O3 C16 1.255(7) .
O4 C16 1.264(7) .
O5 C17 1.273(7) .
O5 Eu2 2.316(4) 2_746
O6 C17 1.227(8) .
O7 C18 1.227(8) .
O7 Eu1 2.415(5) 2_756
O8 C18 1.252(7) .
O8 Eu1 2.606(5) 2_756
O9 C33 1.240(7) .
O10 C33 1.261(7) .
O10 Eu2 2.277(5) 2_646
O11 C34 1.266(7) .
O11 Eu1 2.482(4) 4_565
O12 C34 1.259(6) .
O12 Eu1 2.512(5) 4_565
O13 C35 1.261(6) .
O13 Eu2 2.461(4) 3_767
O14 C35 1.246(7) .
O14 Eu2 2.526(4) 3_767
O15 C36 1.208(7) .
O15 Eu1 2.408(4) 1_655
O16 C36 1.249(7) .
O16 Eu2 2.311(4) 2_746
C1 C2 1.387(9) .
C1 C6 1.399(9) .
C1 C7 1.430(8) .
C2 C3 1.411(7) .
C2 H2 0.9300 .
C3 C4 1.378(9) .
C3 C15 1.488(8) .
C4 C5 1.388(9) .
C4 H4 0.9300 .
C5 C6 1.408(7) .
C5 C16 1.486(8) .
C6 H6 0.9300 .
C7 C8 1.194(8) .
C8 C9 1.427(7) .
C9 C10 1.392(8) .
C9 C14 1.398(8) .
C10 C11 1.403(7) .
C10 H10 0.9300 .
C11 C12 1.395(8) .
C11 C17 1.503(8) .
C12 C13 1.374(9) .
C12 H12 0.9300 .
C13 C14 1.390(8) .
C13 C18 1.515(9) .
C14 H14 0.9300 .
C18 Eu1 2.873(6) 2_756
C19 C24 1.389(7) .
C19 C20 1.412(6) .
C19 C25 1.430(6) .
C20 C21 1.394(7) .
C20 H20 0.9300 .
C21 C22 1.393(7) .
C21 C33 1.506(6) .
C22 C23 1.394(6) .
C22 H22 0.9300 .
C23 C24 1.395(7) .
C23 C34 1.487(7) .
C24 H24 0.9300 .
C25 C26 1.203(8) .
C26 C27 1.427(7) .
C27 C28 1.371(7) .
C27 C32 1.429(7) .
C28 C29 1.391(8) .
C28 H28 0.9300 .
C29 C30 1.400(7) .
C29 C35 1.495(8) .
C30 C31 1.387(7) .
C30 H30 0.9300 .
C31 C32 1.384(7) .
C31 C36 1.519(6) .
C32 H32 0.9300 .
C34 Eu1 2.865(5) 4_565
C35 Eu2 2.851(5) 3_767
O17 C37 1.29(2) .
N1 C37 1.32(2) .
N1 C38 1.53(3) .
N1 C39 1.56(2) .
